data_2003978
loop_
_publ_author_name
'Lu, Z.-L.'
'Duan, C.-Y.'
'Tian, Y.-P.'
'You, X.-Z.'
'Fun, H.-K.'
'Sivakumar, K.'

_publ_section_title
;
 <i>p</i>-Dimethylaminobenzaldehyde 4,5-Diaza-9-fluorenylidenehydrazone
 Monohydrate
;
_journal_issue 10
_journal_name_full 'Acta Crystallographica Section C'
_journal_page_first 2078
_journal_page_last 2080
_journal_paper_doi 10.1107/S0108270195004446
_journal_volume 51
_journal_year 1995
_chemical_formula_moiety 'C20 H17 N5,H2O'
_chemical_formula_sum 'C20 H19 N5 O'
_chemical_formula_weight 345.40
_chemical_name_systematic
;
p-N,N-dimethylaminobenzaldehyde-4,5-diazafluorene-9-hydrazone monohydrate.
;
_space_group_IT_number 15
_symmetry_cell_setting monoclinic
_symmetry_space_group_name_Hall '-C 2yc'
_symmetry_space_group_name_H-M 'C 1 2/c 1'
_audit_creation_method SHELXL
_cell_angle_alpha 90.00
_cell_angle_beta 113.56(2)
_cell_angle_gamma 90.00
_cell_formula_units_Z 8
_cell_length_a 18.250(4)
_cell_length_b 16.424(4)
_cell_length_c 12.639(2)
_cell_measurement_reflns_used 25
_cell_measurement_temperature 293(2)
_cell_measurement_theta_max 25
_cell_measurement_theta_min 8
_cell_volume 3472.6(14)
_computing_cell_refinement XSCANS
_computing_data_collection 'XSCANS (Siemens, 1994)'
_computing_data_reduction XSCANS
_computing_molecular_graphics 'SHELXTL/PC (Sheldrick, 1990)'
_computing_publication_material SHELXL93
_computing_structure_refinement 'SHELXL93 (Sheldrick, 1993)'
_computing_structure_solution 'SIR92 (Altomare et al., 1994)'
_diffrn_ambient_temperature 293(2)
_diffrn_measurement_device 'Siemens P4 diffractometer'
_diffrn_measurement_method '\q/2\q scans'
_diffrn_radiation_monochromator graphite
_diffrn_radiation_source 'fine-focus sealed tube'
_diffrn_radiation_type MoK\a
_diffrn_radiation_wavelength .71073
_diffrn_reflns_av_R_equivalents .0437
_diffrn_reflns_av_sigmaI/netI 0.0645
_diffrn_reflns_limit_h_max 19
_diffrn_reflns_limit_h_min -01
_diffrn_reflns_limit_k_max 17
_diffrn_reflns_limit_k_min -01
_diffrn_reflns_limit_l_max 12
_diffrn_reflns_limit_l_min -013
_diffrn_reflns_number 2750
_diffrn_reflns_theta_max 22.50
_diffrn_reflns_theta_min 1.74
_diffrn_standards_decay_% <3
_diffrn_standards_interval_count 100
_diffrn_standards_number 3
_exptl_absorpt_coefficient_mu .086
_exptl_absorpt_correction_type none
_exptl_crystal_colour red
_exptl_crystal_density_diffrn 1.321
_exptl_crystal_description prisms
_exptl_crystal_F_000 1456
_exptl_crystal_size_max .44
_exptl_crystal_size_mid .22
_exptl_crystal_size_min .18
_refine_diff_density_max .165
_refine_diff_density_min -0.158
_refine_ls_extinction_coef .0021(3)
_refine_ls_extinction_method 'SHELXL93 (Sheldrick, 1993)'
_refine_ls_goodness_of_fit_all .879
_refine_ls_goodness_of_fit_obs 1.066
_refine_ls_hydrogen_treatment refall
_refine_ls_matrix_type full
_refine_ls_number_parameters 312
_refine_ls_number_reflns 2275
_refine_ls_number_restraints 0
_refine_ls_restrained_S_all 0.879
_refine_ls_restrained_S_obs 1.066
_refine_ls_R_factor_all 0.0681
_refine_ls_R_factor_obs .0399
_refine_ls_shift/esd_max .000
_refine_ls_shift/esd_mean 0.000
_refine_ls_structure_factor_coef Fsqd
_refine_ls_weighting_details 'w = 1/[\s^2^(Fo^2^)+(0.0490P)^2^] where P=(Fo^2^+2F~c~^2^)/3'
_refine_ls_weighting_scheme calc
_refine_ls_wR_factor_all .0994
_refine_ls_wR_factor_obs .0914
_reflns_number_observed 1435
_reflns_number_total 2275
_reflns_observed_criterion >2sigma(I)
_cod_data_source_file as1177.cif
_cod_data_source_block lg6
_cod_depositor_comments
;
The following automatic conversions were performed:
'_symmetry_cell_setting' value 'Monoclinic' changed to 'monoclinic'
according to '/home/saulius/struct/CIF-dictionaries/cif_core.dic'
dictionary named 'cif_core.dic' version 2.4.1 from
2010-06-29.

'_exptl_absorpt_correction_type' value 'None' changed to
'none' according to '/home/saulius/struct/CIF-dictionaries/cif_core.dic'
dictionary named 'cif_core.dic' version 2.4.1 from 2010-06-29.

Automatic conversion script
Id: cif_fix_enum 1527 2010-12-29 10:47:43Z saulius 

The following automatic conversions were performed:

'_symmetry_cell_setting' value 'Monoclinic' changed to 'monoclinic'
according to /home/saulius/struct/CIF-dictionaries/cif_core.dic
dictionary named 'cif_core.dic' version 2.4.1 from
2010-06-29.

'_exptl_absorpt_correction_type' value 'None' changed to
'none' according to
/home/saulius/struct/CIF-dictionaries/cif_core.dic dictionary named
'cif_core.dic' version 2.4.1 from 2010-06-29.

'_geom_bond_publ_flag'
value 'Yes' changed to 'yes' according to
/home/saulius/struct/CIF-dictionaries/cif_core.dic dictionary named
'cif_core.dic' version 2.4.1 from 2010-06-29 (28
times).

'_geom_angle_publ_flag' value 'Yes' changed to 'yes'
according to /home/saulius/struct/CIF-dictionaries/cif_core.dic
dictionary named 'cif_core.dic' version 2.4.1 from 2010-06-29 (33
times).

Automatic conversion script
Id: cif_fix_values 1715 2011-07-08 13:25:40Z adriana 

The following automatic conversions were performed:

'_refine_ls_weighting_scheme' value 'calc w =
1/[\s^2^(Fo^2^)+(0.0490P)^2^] where P=(Fo^2^+2F~c~^2^)/3' was changed
to 'calc'. New tag '_refine_ls_weighting_details' was created. The
value of the new tag was set to 'w = 1/[\s^2^(Fo^2^)+(0.0490P)^2^]
where P=(Fo^2^+2F~c~^2^)/3'.

Automatic conversion script
Id: cif_fix_values 3143 2015-03-26 13:38:13Z robertas 
;
_cod_original_cell_volume 3472.6(13)
_cod_original_sg_symbol_H-M 'C 2/c'
_cod_database_code 2003978

loop_
_symmetry_equiv_pos_as_xyz
'x, y, z'
'-x, y, -z+1/2'
'x+1/2, y+1/2, z'
'-x+1/2, y+1/2, -z+1/2'
'-x, -y, -z'
'x, -y, z-1/2'
'-x+1/2, -y+1/2, -z'
'x+1/2, -y+1/2, z-1/2'

loop_
_atom_site_aniso_label
_atom_site_aniso_U_11
_atom_site_aniso_U_22
_atom_site_aniso_U_33
_atom_site_aniso_U_12
_atom_site_aniso_U_13
_atom_site_aniso_U_23
N1 0.0373(13) 0.0486(13) 0.0589(15) -0.0009(11) 0.0136(11) -0.0076(12)
C2 0.044(2) 0.051(2) 0.063(2) -0.0027(15) 0.0148(15) -0.015(2)
C3 0.041(2) 0.050(2) 0.064(2) 0.0051(14) 0.0187(15) -0.004(2)
C4 0.037(2) 0.045(2) 0.051(2) -0.0015(13) 0.0128(13) 0.0023(14)
C5 0.0326(14) 0.0358(14) 0.0453(15) 0.0002(12) 0.0129(11) 0.0042(12)
C6 0.0351(14) 0.0379(15) 0.0466(15) -0.0004(12) 0.0122(12) 0.0051(13)
C7 0.0338(15) 0.041(2) 0.049(2) 0.0006(12) 0.0136(12) 0.0065(13)
N8 0.0330(12) 0.0525(14) 0.0625(14) 0.0018(11) 0.0125(11) 0.0025(12)
C9 0.036(2) 0.063(2) 0.068(2) 0.006(2) 0.0174(15) 0.009(2)
C10 0.046(2) 0.055(2) 0.072(2) 0.013(2) 0.026(2) 0.006(2)
C11 0.048(2) 0.048(2) 0.065(2) 0.004(2) 0.023(2) 0.001(2)
C12 0.0347(14) 0.0400(15) 0.048(2) 0.0026(13) 0.0148(12) 0.0068(13)
C13 0.0350(14) 0.0388(15) 0.0462(15) -0.0031(13) 0.0112(12) 0.0066(14)
N14 0.0385(13) 0.0479(14) 0.0599(15) -0.0015(11) 0.0147(11) -0.0010(12)
N15 0.0379(13) 0.0457(13) 0.0642(15) -0.0040(11) 0.0124(11) -0.0063(12)
C16 0.045(2) 0.039(2) 0.050(2) -0.0038(14) 0.0149(14) -0.0010(13)
C17 0.046(2) 0.0349(14) 0.046(2) -0.0052(13) 0.0148(13) -0.0018(12)
C18 0.049(2) 0.040(2) 0.056(2) -0.0084(14) 0.0151(15) -0.0113(14)
C19 0.050(2) 0.041(2) 0.054(2) 0.0023(15) 0.0169(15) -0.0085(14)
C20 0.044(2) 0.041(2) 0.0397(15) -0.0063(13) 0.0135(12) 0.0025(13)
C21 0.050(2) 0.0333(15) 0.050(2) -0.0089(14) 0.0139(14) -0.0090(13)
C22 0.049(2) 0.035(2) 0.057(2) -0.0008(14) 0.0204(15) -0.0055(14)
N23 0.0434(14) 0.0521(14) 0.0584(15) -0.0050(12) 0.0154(12) -0.0091(12)
C24 0.051(2) 0.065(2) 0.081(3) 0.004(2) 0.023(2) -0.001(2)
C25 0.052(2) 0.074(2) 0.065(2) -0.018(2) 0.009(2) -0.012(2)
O1W 0.0567(14) 0.0657(14) 0.092(2) -0.0053(12) 0.0118(13) -0.0073(13)

loop_
_atom_site_label
_atom_site_occupancy
_atom_site_fract_x
_atom_site_fract_y
_atom_site_fract_z
_atom_site_U_iso_or_equiv
_atom_site_thermal_displace_type
_atom_site_calc_flag
_atom_site_type_symbol
N1 1 .25495(12) .13231(13) .4032(2) .0501(6) Uani d N
C2 1 .1862(2) .1660(2) .3988(3) .0545(8) Uani d C
C3 1 .1108(2) .1390(2) .3289(2) .0523(8) Uani d C
C4 1 .1017(2) .0714(2) .2590(2) .0457(7) Uani d C
C5 1 .17091(13) .03367(14) .2633(2) .0387(6) Uani d C
C6 1 .24517(13) .06764(14) .3355(2) .0412(6) Uani d C
C7 1 .30884(14) .01804(14) .3234(2) .0422(7) Uani d C
N8 1 .38840(12) .02996(13) .3776(2) .0514(6) Uani d N
C9 1 .4326(2) -.0262(2) .3520(3) .0566(8) Uani d C
C10 1 .4028(2) -.0909(2) .2787(3) .0568(8) Uani d C
C11 1 .3208(2) -0.1017(2) .2240(3) .0536(8) Uani d C
C12 1 .27360(13) -.04604(15) .2480(2) .0413(6) Uani d C
C13 1 .18568(14) -.03935(15) .2089(2) .0416(6) Uani d C
N14 1 .14003(12) -.09514(13) .1427(2) .0503(6) Uani d N
N15 1 .05854(12) -.08287(13) .1156(2) .0518(6) Uani d N
C16 1 .0172(2) -0.1423(2) .0525(2) .0459(7) Uani d C
C17 1 -.06909(14) -0.14622(14) .0102(2) .0434(6) Uani d C
C18 1 -0.1150(2) -.0877(2) .0345(2) .0502(7) Uani d C
C19 1 -0.1964(2) -.0927(2) -.0092(2) .0495(7) Uani d C
C20 1 -0.23795(15) -0.15725(15) -.0830(2) .0428(7) Uani d C
C21 1 -0.1915(2) -0.21629(15) -0.1075(2) .0462(7) Uani d C
C22 1 -0.1097(2) -0.2109(2) -.0616(2) .0476(7) Uani d C
N23 1 -0.31965(12) -0.16060(13) -0.1301(2) .0529(6) Uani d N
C24 1 -0.3665(2) -0.1059(2) -.0931(4) .0673(9) Uani d C
C25 1 -0.3621(2) -0.2250(2) -0.2097(3) .0683(10) Uani d C
O1W 1 .42272(15) .17651(14) .5381(2) .0772(7) Uani d O
H2 1 .1944(15) .2132(16) .450(2) .058(8) Uiso d H
H3 1 .0665(15) .1678(15) .335(2) .054(7) Uiso d H
H4 1 .0493(15) .0486(15) .202(2) .055(7) Uiso d H
H9 1 .4912(16) -.0174(15) .388(2) .059(8) Uiso d H
H10 1 .4376(15) -0.1287(15) .266(2) .056(8) Uiso d H
H11 1 .2949(17) -0.1443(17) .174(2) .072(10) Uiso d H
H16 1 .0434(14) -0.1856(16) .029(2) .056(8) Uiso d H
H18 1 -.0867(14) -.0419(16) .089(2) .057(7) Uiso d H
H19 1 -0.2252(14) -.0543(16) .010(2) .052(8) Uiso d H
H21 1 -0.2163(13) -0.2599(14) -0.1604(18) .040(6) Uiso d H
H22 1 -.0757(14) -0.2518(15) -.0807(19) .050(7) Uiso d H
H24A 1 -0.358(2) -.048(2) -0.103(3) .109(13) Uiso d H
H24B 1 -0.422(2) -0.118(2) -0.123(3) .091(11) Uiso d H
H24C 1 -0.3488(19) -0.1068(19) -.005(3) .095(12) Uiso d H
H25A 1 -0.417(2) -0.210(2) -0.247(3) .104(12) Uiso d H
H25B 1 -0.357(3) -0.276(3) -0.165(4) .149(18) Uiso d H
H25C 1 -0.3418(18) -0.2298(18) -0.272(3) .087(11) Uiso d H
H1W 1 .364(3) .168(2) .499(3) .125(14) Uiso d H
H2W 1 .436(2) .137(2) .494(4) .124(16) Uiso d H

loop_
_atom_type_symbol
_atom_type_description
_atom_type_scat_source
_atom_type_scat_dispersion_real
_atom_type_scat_dispersion_imag
C C 'International Tables Vol C Tables 4.2.6.8 and 6.1.1.4' .0033 .0016
H H 'International Tables Vol C Tables 4.2.6.8 and 6.1.1.4' .0000 .0000
N N 'International Tables Vol C Tables 4.2.6.8 and 6.1.1.4' .0061 .0033
O O 'International Tables Vol C Tables 4.2.6.8 and 6.1.1.4' .0106 .0060

loop_
_geom_angle_atom_site_label_1
_geom_angle_atom_site_label_2
_geom_angle_atom_site_label_3
_geom_angle
_geom_angle_publ_flag
C6 N1 C2 114.6(2) yes
N1 C2 C3 124.6(3) yes
C2 C3 C4 120.0(3) yes
C3 C4 C5 117.2(2) yes
C4 C5 C6 118.2(2) yes
C4 C5 C13 133.2(2) yes
C6 C5 C13 108.6(2) yes
N1 C6 C5 125.4(2) yes
N1 C6 C7 126.7(2) yes
C5 C6 C7 107.9(2) yes
N8 C7 C12 124.5(2) yes
N8 C7 C6 126.8(2) yes
C12 C7 C6 108.7(2) yes
C9 N8 C7 113.9(2) yes
N8 C9 C10 125.4(3) yes
C9 C10 C11 119.6(3) yes
C12 C11 C10 116.9(3) yes
C11 C12 C7 119.8(2) yes
C11 C12 C13 131.9(2) yes
C7 C12 C13 108.3(2) yes
N14 C13 C5 133.9(2) yes
N14 C13 C12 119.6(2) yes
C5 C13 C12 106.4(2) yes
C13 N14 N15 113.7(2) yes
C16 N15 N14 110.0(2) yes
N15 C16 C17 122.7(3) yes
C18 C17 C22 117.3(2) no
C18 C17 C16 123.4(2) yes
C22 C17 C16 119.3(2) yes
C19 C18 C17 121.6(3) no
C18 C19 C20 121.4(3) no
N23 C20 C21 121.8(2) yes
N23 C20 C19 121.4(2) yes
C21 C20 C19 116.9(2) no
C22 C21 C20 120.9(2) no
C21 C22 C17 121.9(3) no
C20 N23 C24 121.2(2) yes
C20 N23 C25 121.2(3) yes
C24 N23 C25 117.2(3) yes

loop_
_geom_bond_atom_site_label_1
_geom_bond_atom_site_label_2
_geom_bond_distance
_geom_bond_publ_flag
N1 C6 1.331(3) yes
N1 C2 1.352(3) yes
C2 C3 1.377(4) yes
C3 C4 1.387(4) yes
C4 C5 1.388(3) yes
C5 C6 1.411(3) yes
C5 C13 1.460(3) yes
C6 C7 1.476(3) yes
C7 N8 1.349(3) yes
C7 C12 1.393(3) yes
N8 C9 1.346(3) yes
C9 C10 1.372(4) yes
C10 C11 1.387(4) yes
C11 C12 1.370(3) yes
C12 C13 1.482(3) yes
C13 N14 1.295(3) yes
N14 N15 1.401(3) yes
N15 C16 1.295(3) yes
C16 C17 1.448(4) yes
C17 C18 1.387(3) yes
C17 C22 1.401(3) yes
C18 C19 1.366(4) yes
C19 C20 1.415(3) yes
C20 N23 1.368(3) yes
C20 C21 1.402(3) yes
C21 C22 1.371(4) yes
N23 C24 1.442(4) yes
N23 C25 1.451(4) yes

loop_
_cod_related_entry_id
_cod_related_entry_database
_cod_related_entry_code
1 ChemSpider 21187169
